data_4305690
loop_
_publ_author_name
'Gang Si'
'Wen-Guang Wang'
'Hong-Yan Wang'
'Chen-Ho Tung'
'Li-Zhu Wu'

_publ_section_title
;
Facile Synthesis and Functionality-Dependent Electrochemistry of Fe-Only
Hydrogenase Mimics
;
_journal_name_full 'Inorganic Chemistry'
_journal_page_first 8101
_journal_page_last 8111
_journal_paper_doi 10.1021/ic800676y
_journal_volume 47
_journal_year 2008
_chemical_formula_sum 'C22 H12 Fe2 N2 O8 S2'
_chemical_formula_weight 608.16
_chemical_name_systematic
; 
 ? 
;
_space_group_IT_number 2
_symmetry_cell_setting triclinic
_symmetry_space_group_name_Hall '-P 1'
_symmetry_space_group_name_H-M 'P -1'
_atom_sites_solution_hydrogens geom
_atom_sites_solution_primary direct
_atom_sites_solution_secondary difmap
_audit_creation_method SHELXL-97
_cell_angle_alpha 84.110(4)
_cell_angle_beta 87.509(4)
_cell_angle_gamma 65.421(3)
_cell_formula_units_Z 2
_cell_length_a 7.6369(18)
_cell_length_b 9.177(2)
_cell_length_c 19.010(4)
_cell_measurement_reflns_used 4155
_cell_measurement_temperature 294(2)
_cell_measurement_theta_max 26.51
_cell_measurement_theta_min 2.45
_cell_volume 1205.2(5)
_computing_cell_refinement 'Bruker SMART'
_computing_data_collection 'Bruker SMART'
_computing_data_reduction 'Bruker SAINT'
_computing_molecular_graphics 'Bruker SHELXTL'
_computing_publication_material 'Bruker SHELXTL'
_computing_structure_refinement 'SHELXL-97 (Sheldrick, 1997)'
_computing_structure_solution 'SHELXS-97 (Sheldrick, 1990)'
_diffrn_ambient_temperature 294(2)
_diffrn_measured_fraction_theta_full 0.977
_diffrn_measured_fraction_theta_max 0.977
_diffrn_measurement_device_type 'CCD area detector'
_diffrn_measurement_method 'phi and omega scans'
_diffrn_radiation_monochromator graphite
_diffrn_radiation_source 'fine-focus sealed tube'
_diffrn_radiation_type MoK\a
_diffrn_radiation_wavelength 0.71073
_diffrn_reflns_av_R_equivalents 0.0169
_diffrn_reflns_av_sigmaI/netI 0.0326
_diffrn_reflns_limit_h_max 9
_diffrn_reflns_limit_h_min -9
_diffrn_reflns_limit_k_max 11
_diffrn_reflns_limit_k_min -9
_diffrn_reflns_limit_l_max 19
_diffrn_reflns_limit_l_min -23
_diffrn_reflns_number 6848
_diffrn_reflns_theta_full 26.51
_diffrn_reflns_theta_max 26.51
_diffrn_reflns_theta_min 1.08
_exptl_absorpt_coefficient_mu 1.428
_exptl_absorpt_correction_T_max 1.000000
_exptl_absorpt_correction_T_min 0.822330
_exptl_absorpt_correction_type multi-scan
_exptl_absorpt_process_details SADABS
_exptl_crystal_density_diffrn 1.676
_exptl_crystal_density_meas ?
_exptl_crystal_density_method 'not measured'
_exptl_crystal_F_000 612
_exptl_crystal_size_max 0.22
_exptl_crystal_size_mid 0.20
_exptl_crystal_size_min 0.12
_refine_diff_density_max 0.320
_refine_diff_density_min -0.360
_refine_diff_density_rms 0.061
_refine_ls_extinction_method none
_refine_ls_goodness_of_fit_ref 1.094
_refine_ls_hydrogen_treatment constr
_refine_ls_matrix_type full
_refine_ls_number_parameters 325
_refine_ls_number_reflns 4896
_refine_ls_number_restraints 0
_refine_ls_restrained_S_all 1.094
_refine_ls_R_factor_all 0.0417
_refine_ls_R_factor_gt 0.0323
_refine_ls_shift/su_max 0.000
_refine_ls_shift/su_mean 0.000
_refine_ls_structure_factor_coef Fsqd
_refine_ls_weighting_details 'calc w=1/[\s^2^(Fo^2^)+(0.0392P)^2^+0.4210P] where P=(Fo^2^+2Fc^2^)/3'
_refine_ls_weighting_scheme calc
_refine_ls_wR_factor_gt 0.0840
_refine_ls_wR_factor_ref 0.0885
_reflns_number_gt 4068
_reflns_number_total 4896
_reflns_threshold_expression >2sigma(I)
_cod_data_source_file ic800676y_si_003_1.cif
_cod_data_source_block 2
_cod_depositor_comments
;
The following automatic conversions were performed:
'_symmetry_cell_setting' value 'Triclinic' changed to 'triclinic'
according to '/home/saulius/struct/CIF-dictionaries/cif_core.dic'
dictionary named 'cif_core.dic' version 2.4.1 from
2010-06-29.

'_exptl_absorpt_correction_type' value 'MULTI-SCAN' changed
to 'multi-scan' according to
'/home/saulius/struct/CIF-dictionaries/cif_core.dic' dictionary named
'cif_core.dic' version 2.4.1 from
2010-06-29.

'_refine_ls_hydrogen_treatment' value 'CONSTR' changed to
'constr' according to '/home/saulius/struct/CIF-dictionaries/cif_core.dic'
dictionary named 'cif_core.dic' version 2.4.1 from 2010-06-29.

Automatic conversion script
Id: cif_fix_enum 1527 2010-12-29 10:47:43Z saulius 

The following automatic conversions were performed:

'_exptl_crystal_density_meas' value 'NONE' was changed to '?' - the
value is perceived as not measured.

Automatic conversion script
Id: cif_fix_values 3008 2015-01-20 13:52:24Z robertas 
;
_cod_database_code 4305690

loop_
_symmetry_equiv_pos_as_xyz
'x, y, z'
'-x, -y, -z'

loop_
_atom_site_label
_atom_site_type_symbol
_atom_site_fract_x
_atom_site_fract_y
_atom_site_fract_z
_atom_site_U_iso_or_equiv
_atom_site_adp_type
_atom_site_occupancy
_atom_site_symmetry_multiplicity
_atom_site_calc_flag
_atom_site_refinement_flags
_atom_site_disorder_assembly
_atom_site_disorder_group
Fe1 Fe 0.41482(5) -0.26626(4) 0.349162(19) 0.03679(11) Uani 1 1 d . . .
Fe2 Fe 0.08362(5) -0.21081(4) 0.395580(19) 0.03840(11) Uani 1 1 d . . .
S1 S 0.16324(9) -0.22736(8) 0.27967(3) 0.04261(16) Uani 1 1 d . . .
S2 S 0.21647(9) -0.03079(8) 0.39090(3) 0.04012(15) Uani 1 1 d . . .
O1 O 0.7050(3) -0.2012(3) 0.26071(12) 0.0638(6) Uani 1 1 d . . .
O2 O 0.5466(4) -0.6083(3) 0.32882(13) 0.0741(7) Uani 1 1 d . . .
O3 O 0.6231(4) -0.3399(3) 0.48289(12) 0.0781(7) Uani 1 1 d . . .
O4 O 0.0466(4) -0.5140(3) 0.38988(16) 0.0879(8) Uani 1 1 d . . .
O5 O 0.1692(4) -0.2790(3) 0.54721(12) 0.0689(6) Uani 1 1 d . . .
O6 O -0.3252(3) 0.0148(3) 0.39926(16) 0.0824(8) Uani 1 1 d . . .
O7 O 1.4105(4) 0.4212(4) -0.14146(18) 0.1003(9) Uani 1 1 d . . .
O8 O 1.1618(5) 0.5464(4) -0.20723(18) 0.1021(10) Uani 1 1 d . . .
N1 N 0.1424(4) 0.0824(3) 0.24840(12) 0.0528(6) Uani 1 1 d . . .
N2 N 1.2422(5) 0.4598(4) -0.15499(18) 0.0697(8) Uani 1 1 d . . .
C1 C 0.5876(4) -0.2227(3) 0.29369(14) 0.0448(6) Uani 1 1 d . . .
C2 C 0.4991(4) -0.4768(4) 0.33642(15) 0.0499(7) Uani 1 1 d . . .
C3 C 0.5441(4) -0.3118(4) 0.43086(16) 0.0492(6) Uani 1 1 d . . .
C4 C 0.0598(4) -0.3967(4) 0.39310(16) 0.0529(7) Uani 1 1 d . . .
C5 C 0.1320(4) -0.2504(3) 0.48897(16) 0.0476(6) Uani 1 1 d . . .
C6 C -0.1687(4) -0.0735(3) 0.39778(17) 0.0519(7) Uani 1 1 d . . .
C7 C 0.0572(4) -0.0213(4) 0.23259(16) 0.0578(8) Uani 1 1 d . . .
H7A H 0.0678 -0.0309 0.1821 0.069 Uiso 1 1 calc R . .
H7B H -0.0788 0.0285 0.2440 0.069 Uiso 1 1 calc R . .
C8 C 0.1031(5) 0.1309(3) 0.31845(15) 0.0557(8) Uani 1 1 d . . .
H8A H -0.0353 0.1767 0.3255 0.067 Uiso 1 1 calc R . .
H8B H 0.1460 0.2155 0.3223 0.067 Uiso 1 1 calc R . .
C9 C 0.2929(4) 0.0971(3) 0.20761(14) 0.0480(7) Uani 1 1 d . . .
C10 C 0.3702(5) 0.2030(4) 0.22265(17) 0.0662(9) Uani 1 1 d . . .
H10 H 0.3292 0.2582 0.2628 0.079 Uiso 1 1 calc R . .
C11 C 0.5061(6) 0.2281(4) 0.17954(19) 0.0723(10) Uani 1 1 d . . .
H11 H 0.5542 0.3007 0.1909 0.087 Uiso 1 1 calc R . .
C12 C 0.5729(5) 0.1475(4) 0.11953(16) 0.0602(8) Uani 1 1 d . . .
C13 C 0.5034(5) 0.0365(4) 0.10613(15) 0.0603(8) Uani 1 1 d . . .
H13 H 0.5491 -0.0219 0.0670 0.072 Uiso 1 1 calc R . .
C14 C 0.3667(5) 0.0096(4) 0.14965(15) 0.0547(7) Uani 1 1 d . . .
H14 H 0.3244 -0.0677 0.1399 0.066 Uiso 1 1 calc R . .
C15 C 0.7036(5) 0.1842(4) 0.07206(18) 0.0698(9) Uani 1 1 d . . .
C16 C 0.8049(6) 0.2219(4) 0.03190(19) 0.0739(10) Uani 1 1 d . . .
C17 C 0.9197(5) 0.2777(4) -0.01618(17) 0.0603(8) Uani 1 1 d . . .
C18 C 0.8581(5) 0.3359(5) -0.08493(18) 0.0687(9) Uani 1 1 d . . .
H18 H 0.7449 0.3351 -0.1007 0.082 Uiso 1 1 calc R . .
C19 C 0.9656(5) 0.3954(4) -0.13029(17) 0.0638(8) Uani 1 1 d . . .
H19 H 0.9248 0.4353 -0.1765 0.077 Uiso 1 1 calc R . .
C20 C 1.1315(4) 0.3946(3) -0.10631(16) 0.0531(7) Uani 1 1 d . . .
C21 C 1.1977(5) 0.3375(4) -0.03894(18) 0.0625(8) Uani 1 1 d . . .
H21 H 1.3120 0.3373 -0.0239 0.075 Uiso 1 1 calc R . .
C22 C 1.0884(5) 0.2801(4) 0.00608(18) 0.0665(9) Uani 1 1 d . . .
H22 H 1.1294 0.2423 0.0524 0.080 Uiso 1 1 calc R . .

loop_
_atom_site_aniso_label
_atom_site_aniso_U_11
_atom_site_aniso_U_22
_atom_site_aniso_U_33
_atom_site_aniso_U_23
_atom_site_aniso_U_13
_atom_site_aniso_U_12
Fe1 0.03450(19) 0.0384(2) 0.0393(2) -0.00514(14) -0.00033(14) -0.01655(15)
Fe2 0.0382(2) 0.0386(2) 0.0431(2) -0.00212(15) 0.00339(15) -0.02120(16)
S1 0.0439(3) 0.0483(4) 0.0416(4) -0.0039(3) -0.0040(3) -0.0246(3)
S2 0.0436(3) 0.0386(3) 0.0433(4) -0.0075(3) 0.0065(3) -0.0219(3)
O1 0.0461(12) 0.0883(17) 0.0612(14) 0.0042(11) 0.0047(10) -0.0350(12)
O2 0.0909(17) 0.0441(13) 0.0819(17) -0.0108(11) -0.0078(13) -0.0208(12)
O3 0.0744(16) 0.0905(18) 0.0557(14) -0.0036(12) -0.0233(12) -0.0192(14)
O4 0.110(2) 0.0626(15) 0.117(2) -0.0150(14) 0.0129(17) -0.0612(16)
O5 0.0873(17) 0.0707(15) 0.0437(13) -0.0011(10) 0.0045(11) -0.0291(13)
O6 0.0437(13) 0.0702(16) 0.129(2) -0.0171(15) 0.0035(13) -0.0183(12)
O7 0.0702(18) 0.109(2) 0.134(3) -0.0085(19) 0.0174(17) -0.0515(17)
O8 0.104(2) 0.092(2) 0.098(2) 0.0222(17) 0.0249(18) -0.0387(18)
N1 0.0627(15) 0.0467(13) 0.0466(14) 0.0041(10) 0.0054(11) -0.0225(12)
N2 0.0680(19) 0.0572(17) 0.087(2) -0.0123(15) 0.0224(17) -0.0294(15)
C1 0.0433(14) 0.0509(16) 0.0424(15) -0.0048(12) -0.0045(12) -0.0212(13)
C2 0.0500(16) 0.0468(17) 0.0495(16) -0.0040(12) -0.0031(13) -0.0163(13)
C3 0.0442(15) 0.0513(16) 0.0497(17) -0.0063(13) -0.0023(13) -0.0168(13)
C4 0.0557(17) 0.0528(17) 0.0580(18) -0.0042(13) 0.0067(14) -0.0309(14)
C5 0.0533(16) 0.0441(15) 0.0484(17) -0.0024(12) 0.0104(13) -0.0244(13)
C6 0.0475(16) 0.0472(16) 0.0678(19) -0.0049(13) 0.0022(14) -0.0268(14)
C7 0.0546(17) 0.0646(19) 0.0491(17) 0.0158(14) -0.0118(14) -0.0235(15)
C8 0.0679(19) 0.0369(14) 0.0545(17) 0.0026(12) 0.0190(15) -0.0173(14)
C9 0.0585(17) 0.0389(14) 0.0392(14) 0.0081(11) 0.0020(12) -0.0156(13)
C10 0.087(2) 0.068(2) 0.0561(19) -0.0195(15) 0.0252(17) -0.0431(19)
C11 0.086(3) 0.076(2) 0.069(2) -0.0153(18) 0.0222(19) -0.047(2)
C12 0.0647(19) 0.0556(18) 0.0490(18) 0.0069(14) 0.0098(15) -0.0174(16)
C13 0.070(2) 0.0582(19) 0.0371(15) 0.0002(13) 0.0073(14) -0.0135(16)
C14 0.0690(19) 0.0469(16) 0.0466(16) -0.0007(12) 0.0015(14) -0.0233(15)
C15 0.072(2) 0.069(2) 0.059(2) 0.0026(16) 0.0153(17) -0.0229(18)
C16 0.078(2) 0.066(2) 0.068(2) -0.0040(17) 0.0282(19) -0.0243(19)
C17 0.064(2) 0.0591(19) 0.0514(18) -0.0056(14) 0.0199(15) -0.0211(16)
C18 0.071(2) 0.097(3) 0.0537(19) -0.0097(17) 0.0066(16) -0.050(2)
C19 0.072(2) 0.085(2) 0.0426(17) -0.0023(15) 0.0026(15) -0.0412(19)
C20 0.0530(17) 0.0463(16) 0.0577(18) -0.0087(13) 0.0125(14) -0.0185(14)
C21 0.0467(17) 0.062(2) 0.070(2) -0.0079(16) 0.0003(15) -0.0128(15)
C22 0.062(2) 0.068(2) 0.0499(18) 0.0002(15) 0.0012(15) -0.0087(17)

loop_
_atom_type_symbol
_atom_type_description
_atom_type_scat_dispersion_real
_atom_type_scat_dispersion_imag
_atom_type_scat_source
C C 0.0033 0.0016 'International Tables Vol C Tables 4.2.6.8 and 6.1.1.4'
H H 0.0000 0.0000 'International Tables Vol C Tables 4.2.6.8 and 6.1.1.4'
N N 0.0061 0.0033 'International Tables Vol C Tables 4.2.6.8 and 6.1.1.4'
O O 0.0106 0.0060 'International Tables Vol C Tables 4.2.6.8 and 6.1.1.4'
S S 0.1246 0.1234 'International Tables Vol C Tables 4.2.6.8 and 6.1.1.4'
Fe Fe 0.3463 0.8444 'International Tables Vol C Tables 4.2.6.8 and 6.1.1.4'

loop_
_geom_angle_atom_site_label_1
_geom_angle_atom_site_label_2
_geom_angle_atom_site_label_3
_geom_angle
_geom_angle_site_symmetry_1
_geom_angle_site_symmetry_3
_geom_angle_publ_flag
C3 Fe1 C1 97.37(13) . . ?
C3 Fe1 C2 91.81(13) . . ?
C1 Fe1 C2 98.22(13) . . ?
C3 Fe1 S1 155.41(10) . . ?
C1 Fe1 S1 107.18(9) . . ?
C2 Fe1 S1 86.22(9) . . ?
C3 Fe1 S2 86.81(9) . . ?
C1 Fe1 S2 106.01(9) . . ?
C2 Fe1 S2 155.71(10) . . ?
S1 Fe1 S2 85.08(3) . . ?
C3 Fe1 Fe2 100.02(9) . . ?
C1 Fe1 Fe2 154.20(9) . . ?
C2 Fe1 Fe2 100.12(9) . . ?
S1 Fe1 Fe2 56.46(3) . . ?
S2 Fe1 Fe2 56.45(2) . . ?
C4 Fe2 C5 91.60(13) . . ?
C4 Fe2 C6 99.54(13) . . ?
C5 Fe2 C6 99.37(13) . . ?
C4 Fe2 S2 160.85(10) . . ?
C5 Fe2 S2 88.61(9) . . ?
C6 Fe2 S2 99.31(9) . . ?
C4 Fe2 S1 86.69(10) . . ?
C5 Fe2 S1 154.75(9) . . ?
C6 Fe2 S1 105.76(10) . . ?
S2 Fe2 S1 85.02(3) . . ?
C4 Fe2 Fe1 104.81(10) . . ?
C5 Fe2 Fe1 100.06(9) . . ?
C6 Fe2 Fe1 148.20(9) . . ?
S2 Fe2 Fe1 56.41(2) . . ?
S1 Fe2 Fe1 56.40(2) . . ?
C7 S1 Fe1 112.50(10) . . ?
C7 S1 Fe2 108.84(11) . . ?
Fe1 S1 Fe2 67.14(3) . . ?
C8 S2 Fe1 112.17(9) . . ?
C8 S2 Fe2 109.73(11) . . ?
Fe1 S2 Fe2 67.14(3) . . ?
C9 N1 C7 122.0(2) . . ?
C9 N1 C8 122.0(3) . . ?
C7 N1 C8 113.5(2) . . ?
O7 N2 O8 123.5(3) . . ?
O7 N2 C20 118.0(3) . . ?
O8 N2 C20 118.5(3) . . ?
O1 C1 Fe1 176.3(3) . . ?
O2 C2 Fe1 178.0(3) . . ?
O3 C3 Fe1 179.0(3) . . ?
O4 C4 Fe2 178.3(3) . . ?
O5 C5 Fe2 177.5(3) . . ?
O6 C6 Fe2 178.6(3) . . ?
N1 C7 S1 115.3(2) . . ?
N1 C7 H7A 108.4 . . ?
S1 C7 H7A 108.4 . . ?
N1 C7 H7B 108.4 . . ?
S1 C7 H7B 108.4 . . ?
H7A C7 H7B 107.5 . . ?
N1 C8 S2 115.69(19) . . ?
N1 C8 H8A 108.4 . . ?
S2 C8 H8A 108.4 . . ?
N1 C8 H8B 108.4 . . ?
S2 C8 H8B 108.4 . . ?
H8A C8 H8B 107.4 . . ?
C10 C9 C14 117.4(3) . . ?
C10 C9 N1 121.1(3) . . ?
C14 C9 N1 121.4(3) . . ?
C11 C10 C9 121.5(3) . . ?
C11 C10 H10 119.3 . . ?
C9 C10 H10 119.3 . . ?
C10 C11 C12 121.3(3) . . ?
C10 C11 H11 119.3 . . ?
C12 C11 H11 119.3 . . ?
C13 C12 C11 117.4(3) . . ?
C13 C12 C15 121.9(3) . . ?
C11 C12 C15 120.6(3) . . ?
C12 C13 C14 121.6(3) . . ?
C12 C13 H13 119.2 . . ?
C14 C13 H13 119.2 . . ?
C9 C14 C13 120.5(3) . . ?
C9 C14 H14 119.7 . . ?
C13 C14 H14 119.7 . . ?
C16 C15 C12 176.8(4) . . ?
C15 C16 C17 176.4(4) . . ?
C22 C17 C18 119.0(3) . . ?
C22 C17 C16 120.9(3) . . ?
C18 C17 C16 120.1(3) . . ?
C17 C18 C19 119.9(3) . . ?
C17 C18 H18 120.1 . . ?
C19 C18 H18 120.1 . . ?
C20 C19 C18 119.2(3) . . ?
C20 C19 H19 120.4 . . ?
C18 C19 H19 120.4 . . ?
C19 C20 C21 122.7(3) . . ?
C19 C20 N2 118.3(3) . . ?
C21 C20 N2 119.0(3) . . ?
C20 C21 C22 117.6(3) . . ?
C20 C21 H21 121.2 . . ?
C22 C21 H21 121.2 . . ?
C17 C22 C21 121.6(3) . . ?
C17 C22 H22 119.2 . . ?
C21 C22 H22 119.2 . . ?

loop_
_geom_bond_atom_site_label_1
_geom_bond_atom_site_label_2
_geom_bond_distance
_geom_bond_site_symmetry_2
_geom_bond_publ_flag
Fe1 C3 1.794(3) . ?
Fe1 C1 1.801(3) . ?
Fe1 C2 1.804(3) . ?
Fe1 S1 2.2621(8) . ?
Fe1 S2 2.2623(8) . ?
Fe1 Fe2 2.5025(7) . ?
Fe2 C4 1.794(3) . ?
Fe2 C5 1.798(3) . ?
Fe2 C6 1.813(3) . ?
Fe2 S2 2.2634(8) . ?
Fe2 S1 2.2635(9) . ?
S1 C7 1.864(3) . ?
S2 C8 1.861(3) . ?
O1 C1 1.144(3) . ?
O2 C2 1.130(3) . ?
O3 C3 1.131(3) . ?
O4 C4 1.130(4) . ?
O5 C5 1.132(3) . ?
O6 C6 1.132(4) . ?
O7 N2 1.214(4) . ?
O8 N2 1.216(4) . ?
N1 C9 1.404(4) . ?
N1 C7 1.418(4) . ?
N1 C8 1.427(4) . ?
N2 C20 1.473(4) . ?
C7 H7A 0.9700 . ?
C7 H7B 0.9700 . ?
C8 H8A 0.9700 . ?
C8 H8B 0.9700 . ?
C9 C10 1.387(4) . ?
C9 C14 1.389(4) . ?
C10 C11 1.374(4) . ?
C10 H10 0.9300 . ?
C11 C12 1.385(5) . ?
C11 H11 0.9300 . ?
C12 C13 1.378(5) . ?
C12 C15 1.436(4) . ?
C13 C14 1.390(4) . ?
C13 H13 0.9300 . ?
C14 H14 0.9300 . ?
C15 C16 1.191(5) . ?
C16 C17 1.440(4) . ?
C17 C22 1.383(5) . ?
C17 C18 1.384(5) . ?
C18 C19 1.390(4) . ?
C18 H18 0.9300 . ?
C19 C20 1.362(4) . ?
C19 H19 0.9300 . ?
C20 C21 1.367(4) . ?
C21 C22 1.385(5) . ?
C21 H21 0.9300 . ?
C22 H22 0.9300 . ?

loop_
_geom_torsion_atom_site_label_1
_geom_torsion_atom_site_label_2
_geom_torsion_atom_site_label_3
_geom_torsion_atom_site_label_4
_geom_torsion
_geom_torsion_site_symmetry_1
_geom_torsion_site_symmetry_2
_geom_torsion_site_symmetry_3
_geom_torsion_site_symmetry_4
_geom_torsion_publ_flag
C3 Fe1 Fe2 C4 -96.54(14) . . . . ?
C1 Fe1 Fe2 C4 131.8(2) . . . . ?
C2 Fe1 Fe2 C4 -2.87(14) . . . . ?
S1 Fe1 Fe2 C4 75.68(11) . . . . ?
S2 Fe1 Fe2 C4 -175.89(11) . . . . ?
C3 Fe1 Fe2 C5 -2.17(13) . . . . ?
C1 Fe1 Fe2 C5 -133.8(2) . . . . ?
C2 Fe1 Fe2 C5 91.50(13) . . . . ?
S1 Fe1 Fe2 C5 170.05(9) . . . . ?
S2 Fe1 Fe2 C5 -81.52(9) . . . . ?
C3 Fe1 Fe2 C6 124.7(2) . . . . ?
C1 Fe1 Fe2 C6 -7.0(3) . . . . ?
C2 Fe1 Fe2 C6 -141.6(2) . . . . ?
S1 Fe1 Fe2 C6 -63.08(19) . . . . ?
S2 Fe1 Fe2 C6 45.36(18) . . . . ?
C3 Fe1 Fe2 S2 79.34(10) . . . . ?
C1 Fe1 Fe2 S2 -52.3(2) . . . . ?
C2 Fe1 Fe2 S2 173.02(10) . . . . ?
S1 Fe1 Fe2 S2 -108.44(3) . . . . ?
C3 Fe1 Fe2 S1 -172.22(10) . . . . ?
C1 Fe1 Fe2 S1 56.1(2) . . . . ?
C2 Fe1 Fe2 S1 -78.55(10) . . . . ?
S2 Fe1 Fe2 S1 108.44(3) . . . . ?
C3 Fe1 S1 C7 120.5(3) . . . . ?
C1 Fe1 S1 C7 -55.97(15) . . . . ?
C2 Fe1 S1 C7 -153.42(15) . . . . ?
S2 Fe1 S1 C7 49.29(12) . . . . ?
Fe2 Fe1 S1 C7 101.81(12) . . . . ?
C3 Fe1 S1 Fe2 18.7(2) . . . . ?
C1 Fe1 S1 Fe2 -157.78(9) . . . . ?
C2 Fe1 S1 Fe2 104.77(9) . . . . ?
S2 Fe1 S1 Fe2 -52.52(2) . . . . ?
C4 Fe2 S1 C7 142.61(15) . . . . ?
C5 Fe2 S1 C7 -130.7(2) . . . . ?
C6 Fe2 S1 C7 43.62(14) . . . . ?
S2 Fe2 S1 C7 -54.67(11) . . . . ?
Fe1 Fe2 S1 C7 -107.16(11) . . . . ?
C4 Fe2 S1 Fe1 -110.23(10) . . . . ?
C5 Fe2 S1 Fe1 -23.5(2) . . . . ?
C6 Fe2 S1 Fe1 150.78(9) . . . . ?
S2 Fe2 S1 Fe1 52.49(3) . . . . ?
C3 Fe1 S2 C8 152.82(15) . . . . ?
C1 Fe1 S2 C8 56.07(15) . . . . ?
C2 Fe1 S2 C8 -119.8(3) . . . . ?
S1 Fe1 S2 C8 -50.41(12) . . . . ?
Fe2 Fe1 S2 C8 -102.94(12) . . . . ?
C3 Fe1 S2 Fe2 -104.24(10) . . . . ?
C1 Fe1 S2 Fe2 159.00(9) . . . . ?
C2 Fe1 S2 Fe2 -16.9(2) . . . . ?
S1 Fe1 S2 Fe2 52.53(3) . . . . ?
C4 Fe2 S2 C8 118.7(3) . . . . ?
C5 Fe2 S2 C8 -150.45(13) . . . . ?
C6 Fe2 S2 C8 -51.18(14) . . . . ?
S1 Fe2 S2 C8 54.01(10) . . . . ?
Fe1 Fe2 S2 C8 106.49(10) . . . . ?
C4 Fe2 S2 Fe1 12.2(3) . . . . ?
C5 Fe2 S2 Fe1 103.06(9) . . . . ?
C6 Fe2 S2 Fe1 -157.67(10) . . . . ?
S1 Fe2 S2 Fe1 -52.48(2) . . . . ?
C3 Fe1 C1 O1 33(4) . . . . ?
C2 Fe1 C1 O1 -59(4) . . . . ?
S1 Fe1 C1 O1 -148(4) . . . . ?
S2 Fe1 C1 O1 122(4) . . . . ?
Fe2 Fe1 C1 O1 166(4) . . . . ?
C3 Fe1 C2 O2 110(8) . . . . ?
C1 Fe1 C2 O2 -152(8) . . . . ?
S1 Fe1 C2 O2 -46(8) . . . . ?
S2 Fe1 C2 O2 24(8) . . . . ?
Fe2 Fe1 C2 O2 9(8) . . . . ?
C1 Fe1 C3 O3 155(15) . . . . ?
C2 Fe1 C3 O3 -107(15) . . . . ?
S1 Fe1 C3 O3 -22(16) . . . . ?
S2 Fe1 C3 O3 49(15) . . . . ?
Fe2 Fe1 C3 O3 -6(15) . . . . ?
C5 Fe2 C4 O4 -148(11) . . . . ?
C6 Fe2 C4 O4 113(11) . . . . ?
S2 Fe2 C4 O4 -57(11) . . . . ?
S1 Fe2 C4 O4 7(11) . . . . ?
Fe1 Fe2 C4 O4 -47(11) . . . . ?
C4 Fe2 C5 O5 78(6) . . . . ?
C6 Fe2 C5 O5 178(100) . . . . ?
S2 Fe2 C5 O5 -83(6) . . . . ?
S1 Fe2 C5 O5 -7(6) . . . . ?
Fe1 Fe2 C5 O5 -27(6) . . . . ?
C4 Fe2 C6 O6 177(100) . . . . ?
C5 Fe2 C6 O6 84(13) . . . . ?
S2 Fe2 C6 O6 -7(13) . . . . ?
S1 Fe2 C6 O6 -94(13) . . . . ?
Fe1 Fe2 C6 O6 -44(13) . . . . ?
C9 N1 C7 S1 92.9(3) . . . . ?
C8 N1 C7 S1 -69.7(3) . . . . ?
Fe1 S1 C7 N1 -2.1(3) . . . . ?
Fe2 S1 C7 N1 70.2(2) . . . . ?
C9 N1 C8 S2 -94.5(3) . . . . ?
C7 N1 C8 S2 68.2(3) . . . . ?
Fe1 S2 C8 N1 5.0(3) . . . . ?
Fe2 S2 C8 N1 -67.5(2) . . . . ?
C7 N1 C9 C10 178.0(3) . . . . ?
C8 N1 C9 C10 -20.9(4) . . . . ?
C7 N1 C9 C14 -0.3(4) . . . . ?
C8 N1 C9 C14 160.8(3) . . . . ?
C14 C9 C10 C11 4.0(5) . . . . ?
N1 C9 C10 C11 -174.4(3) . . . . ?
C9 C10 C11 C12 -0.6(6) . . . . ?
C10 C11 C12 C13 -2.4(5) . . . . ?
C10 C11 C12 C15 175.1(4) . . . . ?
C11 C12 C13 C14 2.1(5) . . . . ?
C15 C12 C13 C14 -175.4(3) . . . . ?
C10 C9 C14 C13 -4.3(4) . . . . ?
N1 C9 C14 C13 174.1(3) . . . . ?
C12 C13 C14 C9 1.3(5) . . . . ?
C13 C12 C15 C16 111(8) . . . . ?
C11 C12 C15 C16 -67(8) . . . . ?
C12 C15 C16 C17 22(14) . . . . ?
C15 C16 C17 C22 100(7) . . . . ?
C15 C16 C17 C18 -77(7) . . . . ?
C22 C17 C18 C19 0.0(5) . . . . ?
C16 C17 C18 C19 177.5(3) . . . . ?
C17 C18 C19 C20 0.4(5) . . . . ?
C18 C19 C20 C21 -0.1(5) . . . . ?
C18 C19 C20 N2 -179.4(3) . . . . ?
O7 N2 C20 C19 -160.6(3) . . . . ?
O8 N2 C20 C19 17.9(5) . . . . ?
O7 N2 C20 C21 20.2(4) . . . . ?
O8 N2 C20 C21 -161.4(3) . . . . ?
C19 C20 C21 C22 -0.6(5) . . . . ?
N2 C20 C21 C22 178.7(3) . . . . ?
C18 C17 C22 C21 -0.7(5) . . . . ?
C16 C17 C22 C21 -178.2(3) . . . . ?
C20 C21 C22 C17 1.0(5) . . . . ?
